data_7111237
loop_
_publ_author_name
'Karmakar, Tapan K.'
'Chandra, Swapan K.'
'Ribas, Joan'
'Mostafa, Golam'
'Lu, Tian H.'
'Ghosh, Barindra K.'

_publ_section_title
;
 Synthesis, structure and magnetism of a new dicubane-like ferromagnetic
 tetranuclear nickel cluster containing versatile azido-only bridges and a
 bis(bidentate) Schiff base blockerElectronic supplementary information
 (ESI) available: a plot of the reduced magnetisation (M/N??) vs. H for 1
 at 2 K. See http://www.rsc.org/suppdata/cc/b2/b205375f/
;
_journal_issue 20
_journal_name_full 'Chemical Communications'
_journal_page_first 2364
_journal_paper_doi 10.1039/b205375f
_journal_year 2002
_chemical_formula_moiety 'C52 H44 N32 Ni4, 2(H2 O)'
_chemical_formula_sum 'C52 H48 N32 Ni4 O2'
_chemical_formula_weight 1388.06
_chemical_name_systematic
;
?
;
_space_group_IT_number 14
_symmetry_cell_setting monoclinic
_symmetry_space_group_name_Hall '-P 2yn'
_symmetry_space_group_name_H-M 'P 1 21/n 1'
_atom_sites_solution_hydrogens geom
_atom_sites_solution_primary direct
_atom_sites_solution_secondary difmap
_audit_creation_method SHELXL-97
_cell_angle_alpha 90.00
_cell_angle_beta 106.690(2)
_cell_angle_gamma 90.00
_cell_formula_units_Z 2
_cell_length_a 12.9364(9)
_cell_length_b 17.7700(13)
_cell_length_c 14.4261(10)
_cell_measurement_reflns_used 25
_cell_measurement_temperature 295(2)
_cell_measurement_theta_max 18
_cell_measurement_theta_min 12
_cell_volume 3176.6(4)
_computing_cell_refinement 'Bruker SMART'
_computing_data_collection 'Bruker SMART'
_computing_data_reduction 'Bruker SHELXTL'
_computing_molecular_graphics 'ORTEP-3 for windows (Farrugia,1997)'
_computing_publication_material 'Platon99 (Spek,1999)'
_computing_structure_refinement 'SHELXL-97 (Sheldrick, 1997)'
_computing_structure_solution 'SHELXS-97 (Sheldrick, 1990)'
_diffrn_ambient_temperature 293(2)
_diffrn_measured_fraction_theta_full 0.903
_diffrn_measured_fraction_theta_max 0.903
_diffrn_measurement_device_type 'CCD area detector'
_diffrn_measurement_method 'phi and omega scans'
_diffrn_radiation_monochromator graphite
_diffrn_radiation_source 'fine-focus sealed tube'
_diffrn_radiation_type MoK\a
_diffrn_radiation_wavelength 0.71073
_diffrn_reflns_av_R_equivalents 0.0357
_diffrn_reflns_av_sigmaI/netI 0.0476
_diffrn_reflns_limit_h_max 17
_diffrn_reflns_limit_h_min -13
_diffrn_reflns_limit_k_max 22
_diffrn_reflns_limit_k_min -22
_diffrn_reflns_limit_l_max 18
_diffrn_reflns_limit_l_min -17
_diffrn_reflns_number 18882
_diffrn_reflns_theta_full 28.27
_diffrn_reflns_theta_max 28.27
_diffrn_reflns_theta_min 1.87
_exptl_absorpt_coefficient_mu 1.234
_exptl_absorpt_correction_T_max 0.9478
_exptl_absorpt_correction_T_min 0.7764
_exptl_absorpt_correction_type empirical
_exptl_crystal_density_diffrn 1.451
_exptl_crystal_density_method 'not measured'
_exptl_crystal_F_000 1424
_exptl_crystal_size_max 0.30
_exptl_crystal_size_mid 0.30
_exptl_crystal_size_min 0.25
_refine_diff_density_max 0.483
_refine_diff_density_min -0.436
_refine_diff_density_rms 0.082
_refine_ls_extinction_method none
_refine_ls_goodness_of_fit_ref 0.997
_refine_ls_hydrogen_treatment mixed
_refine_ls_matrix_type full
_refine_ls_number_parameters 424
_refine_ls_number_reflns 7116
_refine_ls_number_restraints 0
_refine_ls_restrained_S_all 0.997
_refine_ls_R_factor_all 0.0747
_refine_ls_R_factor_gt 0.0457
_refine_ls_shift/su_max 0.001
_refine_ls_shift/su_mean 0.000
_refine_ls_structure_factor_coef Fsqd
_refine_ls_weighting_details 'calc w=1/[\s^2^(Fo^2^)+(0.0869P)^2^+0.0000P] where P=(Fo^2^+2Fc^2^)/3'
_refine_ls_weighting_scheme calc
_refine_ls_wR_factor_gt 0.1299
_refine_ls_wR_factor_ref 0.1445
_reflns_number_gt 4788
_reflns_number_total 7116
_reflns_threshold_expression >2sigma(I)
_cod_data_source_file b205375fsup1.cif
_cod_data_source_block Ni(II)dicubane
_cod_depositor_comments
;
The following automatic conversions were performed:
'_atom_site_symetry_multiplicity' tag replaced with
'_atom_site_symmetry_multiplicity'.

Automatic conversion script
Id: cif_correct_tags 1440 2010-10-19 06:21:57Z saulius 

The following automatic conversions were performed:

'_symmetry_cell_setting' value 'Monoclinic' changed to 'monoclinic'
according to /home/saulius/struct/CIF-dictionaries/cif_core.dic
dictionary named 'cif_core.dic' version 2.4.2 from 2011-04-26.

Automatic conversion script
Id: cif_fix_values 1891 2012-01-12 08:04:46Z andrius 
;
_cod_original_sg_symbol_H-M P21/n
_cod_database_code 7111237

loop_
_symmetry_equiv_pos_as_xyz
'x, y, z'
'-x+1/2, y+1/2, -z+1/2'
'-x, -y, -z'
'x-1/2, -y-1/2, z-1/2'

loop_
_atom_site_label
_atom_site_type_symbol
_atom_site_fract_x
_atom_site_fract_y
_atom_site_fract_z
_atom_site_U_iso_or_equiv
_atom_site_adp_type
_atom_site_occupancy
_atom_site_symmetry_multiplicity
_atom_site_calc_flag
_atom_site_refinement_flags
_atom_site_disorder_assembly
_atom_site_disorder_group
Ni1 Ni 0.54766(3) 0.14510(2) 0.94634(3) 0.03602(14) Uani 1 1 d . . .
Ni2 Ni 0.60976(3) -0.02990(2) 0.98135(3) 0.03608(14) Uani 1 1 d . . .
N1 N 0.4254(2) 0.21023(16) 0.86124(19) 0.0402(6) Uani 1 1 d . . .
N2 N 0.5772(2) 0.13681(16) 0.80909(19) 0.0394(6) Uani 1 1 d . . .
N3 N 0.6819(2) -0.03141(16) 0.87189(19) 0.0393(6) Uani 1 1 d . . .
N4 N 0.7543(2) -0.08360(16) 1.05052(19) 0.0402(6) Uani 1 1 d . . .
N5 N 0.6736(2) 0.07598(17) 1.02336(19) 0.0414(7) Uani 1 1 d . . .
N6 N 0.7650(3) 0.09029(18) 1.0263(2) 0.0495(7) Uani 1 1 d . . .
N7 N 0.8525(3) 0.1049(3) 1.0287(3) 0.0841(13) Uani 1 1 d . . .
N8 N 0.6393(3) 0.23821(19) 0.9996(2) 0.0543(8) Uani 1 1 d . . .
N9 N 0.6144(3) 0.2901(2) 1.0358(2) 0.0660(10) Uani 1 1 d . . .
N10 N 0.5930(6) 0.3445(3) 1.0728(4) 0.122(2) Uani 1 1 d . . .
N11 N 0.4685(2) 0.03564(15) 0.90984(19) 0.0350(6) Uani 1 1 d . . .
N12 N 0.4107(3) 0.0083(2) 0.8279(3) 0.0706(11) Uani 1 1 d . . .
N13 N 0.3581(3) -0.0188(3) 0.7516(3) 0.0762(12) Uani 1 1 d . . .
N14 N 0.4724(2) 0.13234(16) 1.0578(2) 0.0424(7) Uani 1 1 d . . .
N15 N 0.4782(3) 0.1640(2) 1.1293(3) 0.0674(11) Uani 1 1 d . . .
N16 N 0.4843(6) 0.1938(4) 1.2008(4) 0.156(3) Uani 1 1 d . . .
C1 C 0.3596(3) 0.2555(2) 0.8914(3) 0.0492(9) Uani 1 1 d . . .
H1 H 0.3638 0.2559 0.9568 0.059 Uiso 1 1 calc R . .
C2 C 0.2846(3) 0.3021(2) 0.8289(3) 0.0579(10) Uani 1 1 d . . .
H2 H 0.2406 0.3337 0.8524 0.069 Uiso 1 1 calc R . .
C3 C 0.2772(3) 0.3006(2) 0.7332(3) 0.0614(11) Uani 1 1 d . . .
H3 H 0.2263 0.3302 0.6900 0.074 Uiso 1 1 calc R . .
C4 C 0.3457(3) 0.2545(2) 0.6998(3) 0.0554(10) Uani 1 1 d . . .
H4 H 0.3416 0.2532 0.6344 0.066 Uiso 1 1 calc R . .
C5 C 0.4198(3) 0.21088(19) 0.7655(2) 0.0421(8) Uani 1 1 d . . .
C6 C 0.5025(3) 0.16447(19) 0.7394(2) 0.0411(8) Uani 1 1 d . . .
C7 C 0.4913(3) 0.1532(2) 0.6341(2) 0.0472(9) Uani 1 1 d . . .
C8 C 0.5612(4) 0.1872(3) 0.5909(3) 0.0718(13) Uani 1 1 d . . .
H8 H 0.6133 0.2207 0.6257 0.086 Uiso 1 1 calc R . .
C9 C 0.5533(5) 0.1712(3) 0.4951(4) 0.0937(18) Uani 1 1 d . . .
H9 H 0.6017 0.1930 0.4662 0.112 Uiso 1 1 calc R . .
C10 C 0.4753(6) 0.1237(3) 0.4426(3) 0.101(2) Uani 1 1 d . . .
H10 H 0.4703 0.1138 0.3781 0.121 Uiso 1 1 calc R . .
C11 C 0.4063(6) 0.0916(4) 0.4838(4) 0.113(2) Uani 1 1 d . . .
H11 H 0.3537 0.0587 0.4486 0.136 Uiso 1 1 calc R . .
C12 C 0.4135(5) 0.1078(3) 0.5805(3) 0.0830(15) Uani 1 1 d . . .
H12 H 0.3635 0.0868 0.6082 0.100 Uiso 1 1 calc R . .
C13 C 0.6644(3) 0.0918(2) 0.7890(2) 0.0451(8) Uani 1 1 d . . .
H13A H 0.7302 0.0995 0.8411 0.054 Uiso 1 1 calc R . .
H13B H 0.6770 0.1101 0.7298 0.054 Uiso 1 1 calc R . .
C14 C 0.6403(3) 0.0072(2) 0.7785(2) 0.0434(8) Uani 1 1 d . . .
H14A H 0.5630 -0.0005 0.7542 0.052 Uiso 1 1 calc R . .
H14B H 0.6734 -0.0141 0.7320 0.052 Uiso 1 1 calc R . .
C15 C 0.7721(3) -0.06748(19) 0.8913(2) 0.0389(7) Uani 1 1 d . . .
C16 C 0.8340(3) -0.0805(2) 0.8204(3) 0.0480(9) Uani 1 1 d . . .
C17 C 0.9182(4) -0.0344(3) 0.8164(3) 0.0759(14) Uani 1 1 d . . .
H17 H 0.9393 0.0053 0.8598 0.091 Uiso 1 1 calc R . .
C18 C 0.9716(4) -0.0478(4) 0.7465(4) 0.0982(19) Uani 1 1 d . . .
H18 H 1.0282 -0.0168 0.7428 0.118 Uiso 1 1 calc R . .
C19 C 0.9400(5) -0.1076(4) 0.6826(4) 0.0870(17) Uani 1 1 d . . .
H19 H 0.9751 -0.1161 0.6357 0.104 Uiso 1 1 calc R . .
C20 C 0.8597(5) -0.1530(3) 0.6878(3) 0.0813(16) Uani 1 1 d . . .
H20 H 0.8404 -0.1935 0.6455 0.098 Uiso 1 1 calc R . .
C21 C 0.8055(4) -0.1401(3) 0.7554(3) 0.0674(12) Uani 1 1 d . . .
H21 H 0.7489 -0.1717 0.7578 0.081 Uiso 1 1 calc R . .
C22 C 0.8155(3) -0.09701(19) 0.9918(2) 0.0410(8) Uani 1 1 d . . .
C23 C 0.9150(3) -0.1318(2) 1.0226(3) 0.0538(10) Uani 1 1 d . . .
H23 H 0.9559 -0.1400 0.9800 0.065 Uiso 1 1 calc R . .
C24 C 0.9529(3) -0.1542(2) 1.1189(3) 0.0619(11) Uani 1 1 d . . .
H24 H 1.0193 -0.1782 1.1414 0.074 Uiso 1 1 calc R . .
C25 C 0.8913(3) -0.1405(2) 1.1798(3) 0.0612(11) Uani 1 1 d . . .
H25 H 0.9153 -0.1546 1.2445 0.073 Uiso 1 1 calc R . .
C26 C 0.7917(3) -0.1050(2) 1.1427(3) 0.0498(9) Uani 1 1 d . . .
H26 H 0.7496 -0.0958 1.1841 0.060 Uiso 1 1 calc R . .
O1W1 O 0.6540(9) 0.5031(5) 1.0809(9) 0.153(4) Uani 0.50 1 d P A 1
H1W1 H 0.6814 0.4593 1.0765 0.183 Uiso 0.50 1 d P B 1
H2W1 H 0.6755 0.5124 1.1439 0.183 Uiso 0.50 1 d P C 1
O1W2 O 0.6252(15) 0.6019(10) 0.9289(13) 0.125(6) Uani 0.25 1 d P D 2
H1W2 H 0.6167 0.5584 0.9017 0.150 Uiso 0.25 1 d P E 2
H2W2 H 0.5762 0.6025 0.9612 0.150 Uiso 0.25 1 d P F 2
O1W3 O 0.3296(11) 0.3181(16) 1.1604(19) 0.186(12) Uani 0.25 1 d P G 3
H1W3 H 0.3614 0.2758 1.1608 0.223 Uiso 0.25 1 d P H 3
H2W3 H 0.2853 0.3109 1.1952 0.223 Uiso 0.25 1 d P I 3

loop_
_atom_site_aniso_label
_atom_site_aniso_U_11
_atom_site_aniso_U_22
_atom_site_aniso_U_33
_atom_site_aniso_U_23
_atom_site_aniso_U_13
_atom_site_aniso_U_12
Ni1 0.0383(3) 0.0429(2) 0.0272(2) 0.00389(17) 0.01009(18) -0.00029(18)
Ni2 0.0343(2) 0.0463(3) 0.0292(2) 0.00228(17) 0.01156(18) 0.00356(18)
N1 0.0432(16) 0.0430(15) 0.0340(15) 0.0050(12) 0.0105(13) 0.0020(13)
N2 0.0425(16) 0.0453(16) 0.0330(14) 0.0042(12) 0.0152(13) -0.0012(13)
N3 0.0422(16) 0.0463(16) 0.0309(14) -0.0009(12) 0.0130(12) 0.0011(13)
N4 0.0389(16) 0.0473(16) 0.0340(15) 0.0013(12) 0.0097(12) 0.0017(13)
N5 0.0339(16) 0.0536(17) 0.0360(15) 0.0005(13) 0.0088(12) -0.0003(13)
N6 0.047(2) 0.0577(19) 0.0411(17) -0.0044(14) 0.0076(15) -0.0023(15)
N7 0.043(2) 0.113(4) 0.096(3) -0.007(3) 0.018(2) -0.018(2)
N8 0.060(2) 0.0512(19) 0.0468(18) -0.0013(15) 0.0080(16) -0.0080(16)
N9 0.092(3) 0.061(2) 0.0428(19) 0.0011(17) 0.0145(19) -0.010(2)
N10 0.196(6) 0.084(3) 0.095(4) -0.018(3) 0.056(4) 0.003(4)
N11 0.0358(15) 0.0462(15) 0.0257(13) 0.0019(11) 0.0132(12) 0.0063(12)
N12 0.064(2) 0.075(3) 0.082(3) 0.020(2) 0.036(2) 0.012(2)
N13 0.074(3) 0.103(3) 0.040(2) -0.018(2) -0.0023(19) -0.009(2)
N14 0.0470(17) 0.0459(17) 0.0381(16) 0.0006(13) 0.0185(14) -0.0010(13)
N15 0.093(3) 0.068(2) 0.053(2) -0.0188(18) 0.039(2) -0.035(2)
N16 0.242(8) 0.159(5) 0.106(4) -0.078(4) 0.115(5) -0.113(5)
C1 0.052(2) 0.055(2) 0.043(2) -0.0003(17) 0.0167(17) 0.0045(18)
C2 0.057(3) 0.058(2) 0.061(3) 0.009(2) 0.021(2) 0.015(2)
C3 0.060(3) 0.066(3) 0.054(2) 0.019(2) 0.011(2) 0.020(2)
C4 0.064(3) 0.062(2) 0.0353(19) 0.0101(17) 0.0063(18) 0.011(2)
C5 0.046(2) 0.0445(19) 0.0334(17) 0.0027(14) 0.0081(15) -0.0011(16)
C6 0.051(2) 0.0433(18) 0.0293(17) 0.0033(14) 0.0124(15) -0.0011(16)
C7 0.061(2) 0.051(2) 0.0282(17) 0.0040(15) 0.0096(17) 0.0043(18)
C8 0.107(4) 0.070(3) 0.046(2) 0.000(2) 0.033(2) -0.013(3)
C9 0.150(6) 0.092(4) 0.056(3) 0.013(3) 0.056(3) 0.001(4)
C10 0.171(7) 0.092(4) 0.038(3) -0.010(3) 0.026(3) -0.001(4)
C11 0.152(6) 0.132(5) 0.044(3) -0.018(3) 0.009(3) -0.040(5)
C12 0.098(4) 0.104(4) 0.041(2) -0.007(2) 0.011(3) -0.023(3)
C13 0.043(2) 0.060(2) 0.0367(18) 0.0080(16) 0.0186(16) 0.0030(17)
C14 0.046(2) 0.058(2) 0.0303(17) 0.0014(15) 0.0170(15) 0.0076(17)
C15 0.0362(18) 0.0441(18) 0.0369(18) -0.0056(14) 0.0111(14) 0.0002(15)
C16 0.047(2) 0.059(2) 0.043(2) -0.0033(17) 0.0209(17) 0.0119(18)
C17 0.069(3) 0.101(4) 0.071(3) -0.024(3) 0.041(3) -0.014(3)
C18 0.071(3) 0.152(6) 0.090(4) -0.007(4) 0.052(3) -0.010(4)
C19 0.080(4) 0.134(5) 0.059(3) 0.000(3) 0.040(3) 0.037(4)
C20 0.110(4) 0.088(4) 0.054(3) -0.018(2) 0.036(3) 0.027(3)
C21 0.085(3) 0.063(3) 0.062(3) -0.010(2) 0.033(3) 0.009(2)
C22 0.0397(19) 0.0424(18) 0.0420(19) -0.0011(15) 0.0138(16) 0.0026(15)
C23 0.047(2) 0.064(2) 0.051(2) 0.0012(19) 0.0144(18) 0.0117(19)
C24 0.044(2) 0.075(3) 0.060(3) 0.007(2) 0.005(2) 0.016(2)
C25 0.058(3) 0.069(3) 0.047(2) 0.008(2) 0.000(2) 0.004(2)
C26 0.053(2) 0.060(2) 0.0368(19) 0.0048(17) 0.0135(17) 0.0048(18)
O1W1 0.145(9) 0.087(6) 0.205(11) -0.047(7) 0.017(8) -0.007(6)
O1W2 0.116(14) 0.111(13) 0.119(14) -0.044(11) -0.011(11) 0.027(11)
O1W3 0.027(7) 0.28(3) 0.25(2) -0.13(2) 0.032(11) 0.023(12)

loop_
_atom_type_symbol
_atom_type_description
_atom_type_scat_dispersion_real
_atom_type_scat_dispersion_imag
_atom_type_scat_source
C C 0.0033 0.0016 'International Tables Vol C Tables 4.2.6.8 and 6.1.1.4'
H H 0.0000 0.0000 'International Tables Vol C Tables 4.2.6.8 and 6.1.1.4'
N N 0.0061 0.0033 'International Tables Vol C Tables 4.2.6.8 and 6.1.1.4'
Ni Ni 0.3393 1.1124 'International Tables Vol C Tables 4.2.6.8 and 6.1.1.4'
O O 0.0106 0.0060 'International Tables Vol C Tables 4.2.6.8 and 6.1.1.4'

loop_
_geom_angle_atom_site_label_1
_geom_angle_atom_site_label_2
_geom_angle_atom_site_label_3
_geom_angle
_geom_angle_site_symmetry_1
_geom_angle_site_symmetry_3
N8 Ni1 N1 91.84(13) . .
N8 Ni1 N5 89.80(12) . .
N1 Ni1 N5 175.79(10) . .
N8 Ni1 N14 98.30(12) . .
N1 Ni1 N14 94.07(11) . .
N5 Ni1 N14 89.53(11) . .
N8 Ni1 N2 99.53(12) . .
N1 Ni1 N2 78.24(11) . .
N5 Ni1 N2 97.67(11) . .
N14 Ni1 N2 160.77(12) . .
N8 Ni1 N11 170.34(12) . .
N1 Ni1 N11 97.48(11) . .
N5 Ni1 N11 81.07(11) . .
N14 Ni1 N11 78.60(10) . .
N2 Ni1 N11 84.90(10) . .
N3 Ni2 N5 90.33(11) . .
N3 Ni2 N4 79.52(11) . .
N5 Ni2 N4 92.77(11) . .
N3 Ni2 N11 176.07(11) . 3_657
N5 Ni2 N11 93.59(11) . 3_657
N4 Ni2 N11 100.32(10) . 3_657
N3 Ni2 N14 95.09(11) . 3_657
N5 Ni2 N14 172.92(11) . 3_657
N4 Ni2 N14 92.69(11) . 3_657
N11 Ni2 N14 80.99(11) 3_657 3_657
N3 Ni2 N11 98.55(10) . .
N5 Ni2 N11 82.05(11) . .
N4 Ni2 N11 174.49(11) . .
N11 Ni2 N11 81.96(10) 3_657 .
N14 Ni2 N11 92.62(11) 3_657 .
C1 N1 C5 118.2(3) . .
C1 N1 Ni1 126.8(2) . .
C5 N1 Ni1 114.7(2) . .
C6 N2 C13 120.1(3) . .
C6 N2 Ni1 114.1(2) . .
C13 N2 Ni1 124.8(2) . .
C15 N3 C14 120.1(3) . .
C15 N3 Ni2 115.0(2) . .
C14 N3 Ni2 124.8(2) . .
C26 N4 C22 118.1(3) . .
C26 N4 Ni2 128.8(2) . .
C22 N4 Ni2 113.1(2) . .
N6 N5 Ni2 120.6(2) . .
N6 N5 Ni1 120.3(2) . .
Ni2 N5 Ni1 101.18(12) . .
N7 N6 N5 179.2(5) . .
N9 N8 Ni1 127.5(3) . .
N8 N9 N10 177.2(6) . .
N12 N11 Ni2 112.8(2) . 3_657
N12 N11 Ni2 114.8(2) . .
Ni2 N11 Ni2 98.04(10) 3_657 .
N12 N11 Ni1 131.2(2) . .
Ni2 N11 Ni1 98.96(11) 3_657 .
Ni2 N11 Ni1 95.23(11) . .
N13 N12 N11 178.4(4) . .
N15 N14 Ni2 123.9(2) . 3_657
N15 N14 Ni1 134.2(3) . .
Ni2 N14 Ni1 101.32(12) 3_657 .
N16 N15 N14 178.6(6) . .
N1 C1 C2 122.7(3) . .
C3 C2 C1 118.6(4) . .
C2 C3 C4 120.0(4) . .
C5 C4 C3 118.7(4) . .
N1 C5 C4 121.8(3) . .
N1 C5 C6 114.9(3) . .
C4 C5 C6 123.3(3) . .
N2 C6 C5 116.9(3) . .
N2 C6 C7 125.3(3) . .
C5 C6 C7 117.7(3) . .
C12 C7 C8 118.9(4) . .
C12 C7 C6 120.1(4) . .
C8 C7 C6 121.1(4) . .
C7 C8 C9 119.5(5) . .
C10 C9 C8 120.7(5) . .
C11 C10 C9 119.9(5) . .
C10 C11 C12 119.6(6) . .
C7 C12 C11 121.3(5) . .
N2 C13 C14 113.9(3) . .
N3 C14 C13 110.9(3) . .
N3 C15 C16 124.1(3) . .
N3 C15 C22 116.8(3) . .
C16 C15 C22 119.2(3) . .
C17 C16 C21 118.9(4) . .
C17 C16 C15 121.6(4) . .
C21 C16 C15 119.4(4) . .
C16 C17 C18 119.3(5) . .
C19 C18 C17 119.8(5) . .
C20 C19 C18 120.8(4) . .
C19 C20 C21 120.2(5) . .
C20 C21 C16 121.0(5) . .
N4 C22 C23 122.8(3) . .
N4 C22 C15 115.3(3) . .
C23 C22 C15 121.7(3) . .
C22 C23 C24 118.6(4) . .
C25 C24 C23 119.2(4) . .
C24 C25 C26 118.6(4) . .
N4 C26 C25 122.8(4) . .

loop_
_geom_bond_atom_site_label_1
_geom_bond_atom_site_label_2
_geom_bond_distance
_geom_bond_site_symmetry_2
Ni1 N8 2.052(3) .
Ni1 N1 2.057(3) .
Ni1 N5 2.087(3) .
Ni1 N14 2.117(3) .
Ni1 N2 2.127(3) .
Ni1 N11 2.191(3) .
Ni2 N3 2.053(3) .
Ni2 N5 2.074(3) .
Ni2 N4 2.081(3) .
Ni2 N11 2.101(2) 3_657
Ni2 N14 2.102(3) 3_657
Ni2 N11 2.162(3) .
N1 C1 1.332(4) .
N1 C5 1.362(4) .
N2 C6 1.276(4) .
N2 C13 1.477(4) .
N3 C15 1.290(4) .
N3 C14 1.469(4) .
N4 C26 1.334(4) .
N4 C22 1.337(4) .
N5 N6 1.199(4) .
N6 N7 1.151(5) .
N8 N9 1.150(5) .
N9 N10 1.176(6) .
N11 N12 1.297(5) .
N11 Ni2 2.101(2) 3_657
N12 N13 1.216(5) .
N14 N15 1.159(4) .
N14 Ni2 2.102(3) 3_657
N15 N16 1.142(5) .
C1 C2 1.391(5) .
C2 C3 1.356(6) .
C3 C4 1.390(6) .
C4 C5 1.377(5) .
C5 C6 1.483(5) .
C6 C7 1.497(4) .
C7 C12 1.348(6) .
C7 C8 1.377(6) .
C8 C9 1.387(6) .
C9 C10 1.366(8) .
C10 C11 1.336(8) .
C11 C12 1.400(7) .
C13 C14 1.534(5) .
C15 C16 1.486(5) .
C15 C22 1.491(5) .
C16 C17 1.379(6) .
C16 C21 1.392(6) .
C17 C18 1.397(6) .
C18 C19 1.390(8) .
C19 C20 1.334(8) .
C20 C21 1.375(6) .
C22 C23 1.381(5) .
C23 C24 1.391(5) .
C24 C25 1.367(6) .
C25 C26 1.397(5) .
